data_7230913
loop_
_publ_author_name
'Yue, Qi'
'Liu, Xu'
'Guo, Wei-Xiao'
'Gao, En-Qing'

_publ_section_title
;
 Structural diversity and magnetic properties of Co(II)/Mn(II)/Ni(II)
 coordination polymers constructed from an unsymmetrical tetracarboxylic
 acid and varying N-donor ligands
;
_journal_name_full CrystEngComm
_journal_paper_doi 10.1039/C8CE00692J
_journal_year 2018
_chemical_absolute_configuration syn
_chemical_formula_sum 'C3.29 H2.12 Co0.24 N0.24 O1.18'
_chemical_formula_weight 77.68
_chemical_name_systematic
;
 ?
;
_space_group_crystal_system tetragonal
_space_group_IT_number 82
_space_group_name_Hall 'I -4'
_space_group_name_H-M_alt 'I -4'
_symmetry_space_group_name_Hall 'I -4'
_symmetry_space_group_name_H-M 'I -4'
_atom_sites_solution_hydrogens mixed
_audit_creation_method SHELXL-2014
_audit_update_record
;
2018-04-20 deposited with the CCDC.
2018-06-19 downloaded from the CCDC.
;
_cell_angle_alpha 90
_cell_angle_beta 90
_cell_angle_gamma 90
_cell_formula_units_Z 68
_cell_length_a 30.059(2)
_cell_length_b 30.059(2)
_cell_length_c 5.9369(6)
_cell_measurement_reflns_used 6615
_cell_measurement_temperature 296(2)
_cell_measurement_theta_max 22.93
_cell_measurement_theta_min 2.71
_cell_volume 5364.2(7)
_computing_cell_refinement 'Bruker SMART'
_computing_data_collection 'Bruker SMART'
_computing_data_reduction 'Bruker SAINT'
_computing_structure_refinement 'SHELXL-2014 (Sheldrick, 2014)'
_diffrn_ambient_temperature 296(2)
_diffrn_measured_fraction_theta_full 1.000
_diffrn_measured_fraction_theta_max 0.997
_diffrn_measurement_device_type 'CCD area detector'
_diffrn_measurement_method 'phi and omega scans'
_diffrn_radiation_type MoK\a
_diffrn_radiation_wavelength 0.71073
_diffrn_reflns_av_R_equivalents 0.0619
_diffrn_reflns_av_unetI/netI 0.0562
_diffrn_reflns_Laue_measured_fraction_full 1.000
_diffrn_reflns_Laue_measured_fraction_max 0.997
_diffrn_reflns_limit_h_max 37
_diffrn_reflns_limit_h_min -36
_diffrn_reflns_limit_k_max 40
_diffrn_reflns_limit_k_min -40
_diffrn_reflns_limit_l_max 7
_diffrn_reflns_limit_l_min -7
_diffrn_reflns_number 37286
_diffrn_reflns_point_group_measured_fraction_full 1.000
_diffrn_reflns_point_group_measured_fraction_max 0.974
_diffrn_reflns_theta_full 25.242
_diffrn_reflns_theta_max 28.386
_diffrn_reflns_theta_min 0.958
_exptl_absorpt_coefficient_mu 1.300
_exptl_crystal_colour darkred
_exptl_crystal_density_diffrn 1.635
_exptl_crystal_density_method 'not measured'
_exptl_crystal_description rodlike
_exptl_crystal_F_000 2672
_refine_diff_density_max 0.643
_refine_diff_density_min -0.562
_refine_diff_density_rms 0.063
_refine_ls_abs_structure_details
;
 Flack x determined using 2004 quotients [(I+)-(I-)]/[(I+)+(I-)]
 (Parsons, Flack and Wagner, Acta Cryst. B69 (2013) 249-259).
;
_refine_ls_abs_structure_Flack 0.024(8)
_refine_ls_extinction_method none
_refine_ls_goodness_of_fit_ref 1.009
_refine_ls_hydrogen_treatment constr
_refine_ls_matrix_type full
_refine_ls_number_parameters 379
_refine_ls_number_reflns 6532
_refine_ls_number_restraints 6
_refine_ls_restrained_S_all 1.034
_refine_ls_R_factor_all 0.0550
_refine_ls_R_factor_gt 0.0389
_refine_ls_shift/su_max 0.001
_refine_ls_shift/su_mean 0.000
_refine_ls_structure_factor_coef Fsqd
_refine_ls_weighting_details 'w=1/[\s^2^(Fo^2^)+(0.0437P)^2^] where P=(Fo^2^+2Fc^2^)/3'
_refine_ls_weighting_scheme calc
_refine_ls_wR_factor_gt 0.0811
_refine_ls_wR_factor_ref 0.0860
_reflns_Friedel_coverage 0.783
_reflns_Friedel_fraction_full 1.000
_reflns_Friedel_fraction_max 0.945
_reflns_number_gt 5290
_reflns_number_total 6532
_reflns_threshold_expression 'I > 2\s(I)'
_cod_data_source_file c8ce00692j2.cif
_cod_data_source_block 1
_cod_original_cell_volume 5364.1(9)
_cod_database_code 7230913
_shelx_space_group_comment
;
The symmetry employed for this shelxl refinement is uniquely defined
by the following loop, which should always be used as a source of
symmetry information in preference to the above space-group names.
They are only intended as comments.
;
_shelxl_version_number 2014-3

loop_
_space_group_symop_operation_xyz
'x, y, z'
'-x, -y, z'
'y, -x, -z'
'-y, x, -z'
'x+1/2, y+1/2, z+1/2'
'-x+1/2, -y+1/2, z+1/2'
'y+1/2, -x+1/2, -z+1/2'
'-y+1/2, x+1/2, -z+1/2'

loop_
_atom_site_label
_atom_site_type_symbol
_atom_site_fract_x
_atom_site_fract_y
_atom_site_fract_z
_atom_site_U_iso_or_equiv
_atom_site_adp_type
_atom_site_occupancy
_atom_site_site_symmetry_order
_atom_site_calc_flag
_atom_site_refinement_flags_posn
_atom_site_refinement_flags_adp
Co1 Co 0.92945(2) 0.22205(2) 0.96092(9) 0.02162(13) Uani 1 1 d . .
Co2 Co 0.94509(2) 0.33349(2) 1.07859(10) 0.02746(15) Uani 1 1 d . .
O1 O 0.98751(10) 0.20388(10) 1.1770(6) 0.0343(8) Uani 1 1 d . .
O2 O 0.95517(10) 0.26824(10) 1.2111(5) 0.0265(7) Uani 1 1 d . .
O3 O 0.97419(11) 0.24677(11) 1.7268(5) 0.0316(8) Uani 1 1 d . .
O4 O 0.99031(11) 0.31679(11) 1.8271(7) 0.0418(9) Uani 1 1 d . .
O5 O 1.09957(13) 0.38191(11) 0.9961(7) 0.0505(10) Uani 1 1 d . .
O6 O 1.16179(15) 0.39686(14) 1.1871(6) 0.0610(12) Uani 1 1 d . .
O7 O 1.17876(11) 0.39611(11) 0.6571(6) 0.0347(8) Uani 1 1 d . .
O8 O 1.24956(10) 0.37425(10) 0.6677(6) 0.0325(8) Uani 1 1 d . .
O9 O 0.9959(2) 0.36332(15) 1.2522(13) 0.136(3) Uani 1 1 d D .
H9A H 1.0157 0.3854 1.2970 0.204 Uiso 1 1 d DR U
H9B H 0.9797 0.3620 1.3737 0.204 Uiso 1 1 d DR U
O10 O 0.93763(13) 0.39795(11) 0.9203(8) 0.0586(11) Uani 1 1 d D .
H10A H 0.9186 0.4145 0.8540 0.088 Uiso 1 1 d DR U
H10B H 0.9305 0.4121 1.0361 0.088 Uiso 1 1 d DR U
N1 N 0.88603(12) 0.18709(13) 1.1833(6) 0.0278(8) Uani 1 1 d . .
N2 N 0.92787(12) 0.15872(12) 0.8114(6) 0.0278(8) Uani 1 1 d . .
C1 C 0.98870(14) 0.24304(15) 1.2428(7) 0.0232(9) Uani 1 1 d . .
C2 C 1.03075(14) 0.26269(15) 1.3353(7) 0.0253(10) Uani 1 1 d . .
C3 C 1.03302(13) 0.28409(14) 1.5452(7) 0.0234(9) Uani 1 1 d . .
C4 C 0.99576(14) 0.28263(15) 1.7111(7) 0.0251(10) Uani 1 1 d . .
C5 C 1.07170(15) 0.30770(15) 1.5989(8) 0.0300(10) Uani 1 1 d . .
H5A H 1.0737 0.3222 1.7368 0.036 Uiso 1 1 calc R U
C6 C 1.10667(14) 0.30971(16) 1.4506(8) 0.0327(10) Uani 1 1 d . .
H6A H 1.1319 0.3259 1.4892 0.039 Uiso 1 1 calc R U
C7 C 1.10509(14) 0.28817(15) 1.2443(8) 0.0259(10) Uani 1 1 d . .
C8 C 1.06713(14) 0.26404(15) 1.1915(8) 0.0270(10) Uani 1 1 d . .
H8A H 1.0660 0.2484 1.0565 0.032 Uiso 1 1 calc R U
C9 C 1.14311(14) 0.28966(14) 1.0826(7) 0.0252(9) Uani 1 1 d . .
C10 C 1.15885(14) 0.33010(14) 0.9935(7) 0.0244(9) Uani 1 1 d . .
C11 C 1.13788(18) 0.37365(15) 1.0636(9) 0.0354(11) Uani 1 1 d . .
C12 C 1.19467(14) 0.32917(15) 0.8416(7) 0.0264(10) Uani 1 1 d . .
C13 C 1.20868(15) 0.37006(15) 0.7135(7) 0.0261(10) Uani 1 1 d . .
C14 C 1.21535(15) 0.28895(16) 0.7894(8) 0.0314(11) Uani 1 1 d . .
H14A H 1.2398 0.2888 0.6935 0.038 Uiso 1 1 calc R U
C15 C 1.20019(16) 0.24984(16) 0.8770(9) 0.0357(11) Uani 1 1 d . .
H15A H 1.2141 0.2232 0.8402 0.043 Uiso 1 1 calc R U
C16 C 1.16402(15) 0.24998(15) 1.0205(9) 0.0355(11) Uani 1 1 d . .
H16A H 1.1534 0.2232 1.0770 0.043 Uiso 1 1 calc R U
C17 C 0.86584(16) 0.20234(18) 1.3627(8) 0.0385(12) Uani 1 1 d . .
H17A H 0.8710 0.2316 1.4059 0.046 Uiso 1 1 calc R U
C18 C 0.83686(18) 0.1764(2) 1.4921(10) 0.0519(15) Uani 1 1 d . .
H18A H 0.8232 0.1881 1.6193 0.062 Uiso 1 1 calc R U
C19 C 0.82902(18) 0.1333(2) 1.4281(11) 0.0546(16) Uani 1 1 d . .
H19A H 0.8095 0.1158 1.5109 0.066 Uiso 1 1 calc R U
C20 C 0.85005(17) 0.11575(18) 1.2405(10) 0.0414(13) Uani 1 1 d . .
C21 C 0.87901(15) 0.14433(15) 1.1209(8) 0.0311(10) Uani 1 1 d . .
C22 C 0.90159(14) 0.12882(14) 0.9268(9) 0.0318(11) Uani 1 1 d . .
C23 C 0.89678(19) 0.08400(17) 0.8544(11) 0.0480(14) Uani 1 1 d . .
C24 C 0.8676(2) 0.05599(18) 0.9810(14) 0.0637(19) Uani 1 1 d . .
H24A H 0.8640 0.0265 0.9364 0.076 Uiso 1 1 calc R U
C25 C 0.8455(2) 0.07046(19) 1.1588(13) 0.0583(18) Uani 1 1 d . .
H25A H 0.8266 0.0511 1.2341 0.070 Uiso 1 1 calc R U
C26 C 0.9196(2) 0.07157(19) 0.6614(12) 0.0557(17) Uani 1 1 d . .
H26A H 0.9173 0.0425 0.6085 0.067 Uiso 1 1 calc R U
C27 C 0.94550(19) 0.10181(19) 0.5475(12) 0.0543(15) Uani 1 1 d . .
H27A H 0.9607 0.0934 0.4181 0.065 Uiso 1 1 calc R U
C28 C 0.94873(16) 0.14531(17) 0.6278(9) 0.0377(12) Uani 1 1 d . .
H28A H 0.9662 0.1656 0.5493 0.045 Uiso 1 1 calc R U

loop_
_atom_site_aniso_label
_atom_site_aniso_U_11
_atom_site_aniso_U_22
_atom_site_aniso_U_33
_atom_site_aniso_U_23
_atom_site_aniso_U_13
_atom_site_aniso_U_12
Co1 0.0219(3) 0.0209(3) 0.0221(3) 0.0018(2) -0.0021(2) -0.0028(2)
Co2 0.0235(3) 0.0263(3) 0.0326(3) -0.0066(3) 0.0016(3) -0.0002(2)
O1 0.0265(17) 0.0282(18) 0.048(2) -0.0043(15) -0.0060(15) -0.0032(13)
O2 0.0209(16) 0.0310(17) 0.0275(16) -0.0053(14) -0.0002(12) -0.0001(13)
O3 0.0355(18) 0.0344(18) 0.0250(16) -0.0015(14) 0.0056(14) -0.0172(15)
O4 0.0356(19) 0.0302(19) 0.060(2) -0.0065(17) 0.0226(17) -0.0056(15)
O5 0.054(2) 0.039(2) 0.059(3) -0.0084(18) 0.000(2) 0.0103(17)
O6 0.083(3) 0.059(3) 0.041(2) -0.020(2) 0.007(2) -0.041(2)
O7 0.0303(18) 0.0373(19) 0.0364(18) 0.0133(15) 0.0006(15) 0.0004(15)
O8 0.0264(17) 0.0295(17) 0.041(2) 0.0093(15) 0.0117(15) -0.0019(13)
O9 0.121(5) 0.040(3) 0.246(8) -0.019(4) -0.138(5) -0.002(3)
O10 0.055(2) 0.031(2) 0.090(3) -0.003(2) -0.002(3) 0.0001(17)
N1 0.027(2) 0.031(2) 0.025(2) 0.0053(16) -0.0050(16) -0.0029(16)
N2 0.027(2) 0.027(2) 0.029(2) 0.0006(16) -0.0036(16) -0.0009(16)
C1 0.023(2) 0.030(2) 0.016(2) 0.0034(18) -0.0001(17) -0.0024(19)
C2 0.021(2) 0.030(2) 0.024(2) 0.0050(19) -0.0048(18) -0.0046(18)
C3 0.0186(19) 0.027(2) 0.025(2) 0.0078(19) -0.0013(18) -0.0035(16)
C4 0.022(2) 0.031(2) 0.022(2) 0.0035(19) -0.0016(17) -0.0016(19)
C5 0.031(2) 0.037(3) 0.022(2) 0.0018(19) -0.0019(19) -0.006(2)
C6 0.027(2) 0.045(3) 0.027(2) 0.006(2) -0.007(2) -0.014(2)
C7 0.023(2) 0.031(2) 0.024(2) 0.0063(19) 0.0011(18) -0.0046(18)
C8 0.029(2) 0.028(2) 0.024(2) 0.0003(18) -0.0082(19) -0.0022(19)
C9 0.023(2) 0.033(2) 0.020(2) 0.0047(19) -0.0037(17) -0.0063(17)
C10 0.023(2) 0.032(2) 0.019(2) 0.0011(17) -0.0026(16) -0.0076(17)
C11 0.050(3) 0.031(2) 0.025(2) -0.001(2) 0.006(2) -0.016(2)
C12 0.023(2) 0.030(2) 0.026(2) 0.0071(19) -0.0022(18) -0.0047(18)
C13 0.032(3) 0.027(2) 0.019(2) -0.0020(18) 0.0045(18) -0.003(2)
C14 0.025(2) 0.037(3) 0.032(3) 0.002(2) 0.006(2) 0.000(2)
C15 0.035(3) 0.027(2) 0.045(3) 0.001(2) 0.001(2) 0.002(2)
C16 0.035(3) 0.031(2) 0.041(3) 0.009(2) -0.002(2) -0.007(2)
C17 0.035(3) 0.049(3) 0.031(3) 0.007(2) -0.003(2) -0.002(2)
C18 0.041(3) 0.072(4) 0.043(3) 0.009(3) 0.011(3) -0.003(3)
C19 0.037(3) 0.071(4) 0.055(4) 0.025(3) 0.007(3) -0.015(3)
C20 0.031(3) 0.041(3) 0.052(3) 0.016(3) -0.007(2) -0.013(2)
C21 0.027(2) 0.032(2) 0.034(3) 0.009(2) -0.010(2) -0.0057(19)
C22 0.025(2) 0.024(2) 0.046(3) 0.006(2) -0.012(2) -0.0050(18)
C23 0.049(3) 0.029(3) 0.066(4) -0.004(3) -0.014(3) -0.005(2)
C24 0.065(4) 0.027(3) 0.099(6) 0.007(3) -0.014(4) -0.016(3)
C25 0.050(4) 0.041(3) 0.083(5) 0.016(3) -0.003(4) -0.020(3)
C26 0.064(4) 0.030(3) 0.074(4) -0.016(3) -0.013(3) -0.001(3)
C27 0.053(3) 0.051(3) 0.059(4) -0.025(3) -0.002(3) 0.008(3)
C28 0.032(3) 0.045(3) 0.036(3) -0.003(2) -0.004(2) -0.001(2)

loop_
_atom_type_symbol
_atom_type_description
_atom_type_scat_dispersion_real
_atom_type_scat_dispersion_imag
_atom_type_scat_source
C C 0.0033 0.0016 'International Tables Vol C Tables 4.2.6.8 and 6.1.1.4'
H H 0.0000 0.0000 'International Tables Vol C Tables 4.2.6.8 and 6.1.1.4'
N N 0.0061 0.0033 'International Tables Vol C Tables 4.2.6.8 and 6.1.1.4'
O O 0.0106 0.0060 'International Tables Vol C Tables 4.2.6.8 and 6.1.1.4'
Co Co 0.3494 0.9721 'International Tables Vol C Tables 4.2.6.8 and 6.1.1.4'

loop_
_geom_angle_atom_site_label_1
_geom_angle_atom_site_label_2
_geom_angle_atom_site_label_3
_geom_angle
_geom_angle_site_symmetry_1
_geom_angle_site_symmetry_3
O8 Co1 O3 97.36(13) 7_566 1_554
O8 Co1 N2 101.82(14) 7_566 .
O3 Co1 N2 93.22(14) 1_554 .
O8 Co1 N1 86.53(14) 7_566 .
O3 Co1 N1 171.48(15) 1_554 .
N2 Co1 N1 78.54(15) . .
O8 Co1 O2 106.32(12) 7_566 .
O3 Co1 O2 89.91(12) 1_554 .
N2 Co1 O2 151.04(13) . .
N1 Co1 O2 96.28(13) . .
O8 Co1 O1 164.59(13) 7_566 .
O3 Co1 O1 88.04(13) 1_554 .
N2 Co1 O1 92.23(13) . .
N1 Co1 O1 90.12(13) . .
O2 Co1 O1 59.09(12) . .
O6 Co2 O9 99.1(3) 7_567 .
O6 Co2 O7 88.12(16) 7_567 7_566
O9 Co2 O7 161.9(2) . 7_566
O6 Co2 O4 169.38(17) 7_567 1_554
O9 Co2 O4 88.8(3) . 1_554
O7 Co2 O4 86.37(15) 7_566 1_554
O6 Co2 O2 84.97(14) 7_567 .
O9 Co2 O2 96.37(17) . .
O7 Co2 O2 100.78(12) 7_566 .
O4 Co2 O2 87.14(13) 1_554 .
O6 Co2 O10 99.33(17) 7_567 .
O9 Co2 O10 84.48(19) . .
O7 Co2 O10 77.97(15) 7_566 .
O4 Co2 O10 88.40(16) 1_554 .
O2 Co2 O10 175.44(15) . .
C1 O1 Co1 88.4(3) . .
C1 O2 Co2 135.4(3) . .
C1 O2 Co1 90.1(2) . .
Co2 O2 Co1 106.52(13) . .
C4 O3 Co1 133.6(3) . 1_556
C4 O4 Co2 132.9(3) . 1_556
C11 O6 Co2 148.6(4) . 8_647
C13 O7 Co2 139.8(3) . 8_646
C13 O8 Co1 125.1(3) . 8_646
Co2 O9 H9A 158.9 . .
Co2 O9 H9B 88.8 . .
H9A O9 H9B 98.8 . .
Co2 O10 H10A 142.3 . .
Co2 O10 H10B 97.2 . .
H10A O10 H10B 84.9 . .
C17 N1 C21 118.9(4) . .
C17 N1 Co1 127.9(3) . .
C21 N1 Co1 113.2(3) . .
C28 N2 C22 118.9(4) . .
C28 N2 Co1 127.9(3) . .
C22 N2 Co1 113.2(3) . .
O1 C1 O2 119.6(4) . .
O1 C1 C2 120.9(4) . .
O2 C1 C2 119.1(4) . .
C8 C2 C3 119.6(4) . .
C8 C2 C1 116.8(4) . .
C3 C2 C1 123.1(4) . .
C2 C3 C5 118.4(4) . .
C2 C3 C4 122.4(4) . .
C5 C3 C4 119.2(4) . .
O4 C4 O3 126.5(4) . .
O4 C4 C3 116.0(4) . .
O3 C4 C3 117.4(4) . .
C6 C5 C3 120.9(4) . .
C6 C5 H5A 119.6 . .
C3 C5 H5A 119.6 . .
C5 C6 C7 121.3(4) . .
C5 C6 H6A 119.3 . .
C7 C6 H6A 119.3 . .
C6 C7 C8 118.2(4) . .
C6 C7 C9 121.8(4) . .
C8 C7 C9 120.0(4) . .
C7 C8 C2 121.6(4) . .
C7 C8 H8A 119.2 . .
C2 C8 H8A 119.2 . .
C16 C9 C10 119.1(4) . .
C16 C9 C7 119.2(4) . .
C10 C9 C7 121.7(4) . .
C12 C10 C9 118.8(4) . .
C12 C10 C11 120.9(4) . .
C9 C10 C11 120.3(4) . .
O6 C11 O5 127.9(5) . .
O6 C11 C10 114.1(5) . .
O5 C11 C10 118.0(4) . .
C14 C12 C10 120.1(4) . .
C14 C12 C13 118.1(4) . .
C10 C12 C13 121.5(4) . .
O7 C13 O8 125.8(4) . .
O7 C13 C12 116.7(4) . .
O8 C13 C12 117.5(4) . .
C15 C14 C12 120.9(4) . .
C15 C14 H14A 119.5 . .
C12 C14 H14A 119.5 . .
C14 C15 C16 119.7(4) . .
C14 C15 H15A 120.1 . .
C16 C15 H15A 120.1 . .
C15 C16 C9 121.3(4) . .
C15 C16 H16A 119.4 . .
C9 C16 H16A 119.4 . .
N1 C17 C18 122.7(5) . .
N1 C17 H17A 118.7 . .
C18 C17 H17A 118.7 . .
C19 C18 C17 118.8(6) . .
C19 C18 H18A 120.6 . .
C17 C18 H18A 120.6 . .
C18 C19 C20 120.4(5) . .
C18 C19 H19A 119.8 . .
C20 C19 H19A 119.8 . .
C19 C20 C21 116.9(5) . .
C19 C20 C25 125.7(5) . .
C21 C20 C25 117.4(6) . .
N1 C21 C20 122.4(5) . .
N1 C21 C22 117.4(4) . .
C20 C21 C22 120.2(5) . .
N2 C22 C21 117.7(4) . .
N2 C22 C23 121.7(5) . .
C21 C22 C23 120.6(5) . .
C26 C23 C22 117.1(5) . .
C26 C23 C24 125.4(5) . .
C22 C23 C24 117.5(6) . .
C25 C24 C23 122.3(6) . .
C25 C24 H24A 118.9 . .
C23 C24 H24A 118.9 . .
C24 C25 C20 122.0(6) . .
C24 C25 H25A 119.0 . .
C20 C25 H25A 119.0 . .
C27 C26 C23 120.6(5) . .
C27 C26 H26A 119.7 . .
C23 C26 H26A 119.7 . .
C26 C27 C28 119.4(6) . .
C26 C27 H27A 120.3 . .
C28 C27 H27A 120.3 . .
N2 C28 C27 122.4(5) . .
N2 C28 H28A 118.8 . .
C27 C28 H28A 118.8 . .

loop_
_geom_bond_atom_site_label_1
_geom_bond_atom_site_label_2
_geom_bond_distance
_geom_bond_site_symmetry_2
Co1 O8 2.016(3) 7_566
Co1 O3 2.072(3) 1_554
Co1 N2 2.101(4) .
Co1 N1 2.133(4) .
Co1 O2 2.175(3) .
Co1 O1 2.234(3) .
Co2 O6 2.014(4) 7_567
Co2 O9 2.049(4) .
Co2 O7 2.064(3) 7_566
Co2 O4 2.080(3) 1_554
Co2 O2 2.135(3) .
Co2 O10 2.165(4) .
O1 C1 1.241(5) .
O2 C1 1.275(5) .
O3 C4 1.261(5) .
O3 Co1 2.072(3) 1_556
O4 C4 1.248(5) .
O4 Co2 2.080(3) 1_556
O5 C11 1.244(6) .
O6 C11 1.242(6) .
O6 Co2 2.014(4) 8_647
O7 C13 1.238(5) .
O7 Co2 2.064(3) 8_646
O8 C13 1.265(5) .
O8 Co1 2.016(3) 8_646
O9 H9A 0.9307 .
O9 H9B 0.8713 .
O10 H10A 0.8529 .
O10 H10B 0.8361 .
N1 C17 1.309(6) .
N1 C21 1.354(6) .
N2 C28 1.320(6) .
N2 C22 1.379(6) .
C1 C2 1.500(6) .
C2 C8 1.388(6) .
C2 C3 1.404(6) .
C3 C5 1.399(6) .
C3 C4 1.492(6) .
C5 C6 1.373(6) .
C5 H5A 0.9300 .
C6 C7 1.386(7) .
C6 H6A 0.9300 .
C7 C8 1.388(6) .
C7 C9 1.493(6) .
C8 H8A 0.9300 .
C9 C16 1.398(6) .
C9 C10 1.407(6) .
C10 C12 1.405(6) .
C10 C11 1.511(6) .
C12 C14 1.394(6) .
C12 C13 1.505(6) .
C14 C15 1.364(6) .
C14 H14A 0.9300 .
C15 C16 1.381(7) .
C15 H15A 0.9300 .
C16 H16A 0.9300 .
C17 C18 1.400(7) .
C17 H17A 0.9300 .
C18 C19 1.368(8) .
C18 H18A 0.9300 .
C19 C20 1.385(9) .
C19 H19A 0.9300 .
C20 C21 1.414(7) .
C20 C25 1.451(8) .
C21 C22 1.416(7) .
C22 C23 1.421(7) .
C23 C26 1.387(9) .
C23 C24 1.430(9) .
C24 C25 1.320(9) .
C24 H24A 0.9300 .
C25 H25A 0.9300 .
C26 C27 1.375(9) .
C26 H26A 0.9300 .
C27 C28 1.395(7) .
C27 H27A 0.9300 .
C28 H28A 0.9300 .

loop_
_geom_torsion_atom_site_label_1
_geom_torsion_atom_site_label_2
_geom_torsion_atom_site_label_3
_geom_torsion_atom_site_label_4
_geom_torsion
_geom_torsion_site_symmetry_1
Co1 O1 C1 O2 16.4(4) .
Co1 O1 C1 C2 -156.6(4) .
Co2 O2 C1 O1 -130.9(4) .
Co1 O2 C1 O1 -16.8(4) .
Co2 O2 C1 C2 42.2(6) .
Co1 O2 C1 C2 156.3(3) .
O1 C1 C2 C8 60.8(6) .
O2 C1 C2 C8 -112.3(5) .
O1 C1 C2 C3 -127.2(5) .
O2 C1 C2 C3 59.7(6) .
C8 C2 C3 C5 2.4(6) .
C1 C2 C3 C5 -169.4(4) .
C8 C2 C3 C4 -177.8(4) .
C1 C2 C3 C4 10.4(6) .
Co2 O4 C4 O3 -2.9(8) 1_556
Co2 O4 C4 C3 -179.9(3) 1_556
Co1 O3 C4 O4 -11.1(7) 1_556
Co1 O3 C4 C3 165.8(3) 1_556
C2 C3 C4 O4 -145.6(4) .
C5 C3 C4 O4 34.2(6) .
C2 C3 C4 O3 37.2(6) .
C5 C3 C4 O3 -143.1(4) .
C2 C3 C5 C6 -0.3(6) .
C4 C3 C5 C6 179.9(4) .
C3 C5 C6 C7 -0.6(7) .
C5 C6 C7 C8 -0.5(7) .
C5 C6 C7 C9 -179.3(4) .
C6 C7 C8 C2 2.6(7) .
C9 C7 C8 C2 -178.6(4) .
C3 C2 C8 C7 -3.6(6) .
C1 C2 C8 C7 168.7(4) .
C6 C7 C9 C16 118.9(5) .
C8 C7 C9 C16 -59.9(6) .
C6 C7 C9 C10 -60.1(6) .
C8 C7 C9 C10 121.1(5) .
C16 C9 C10 C12 1.1(6) .
C7 C9 C10 C12 -179.8(4) .
C16 C9 C10 C11 -178.0(4) .
C7 C9 C10 C11 1.1(6) .
Co2 O6 C11 O5 22.7(11) 8_647
Co2 O6 C11 C10 -156.3(5) 8_647
C12 C10 C11 O6 -70.4(6) .
C9 C10 C11 O6 108.7(5) .
C12 C10 C11 O5 110.5(5) .
C9 C10 C11 O5 -70.5(6) .
C9 C10 C12 C14 -3.0(6) .
C11 C10 C12 C14 176.1(4) .
C9 C10 C12 C13 170.6(4) .
C11 C10 C12 C13 -10.3(6) .
Co2 O7 C13 O8 20.8(8) 8_646
Co2 O7 C13 C12 -157.2(3) 8_646
Co1 O8 C13 O7 11.4(7) 8_646
Co1 O8 C13 C12 -170.7(3) 8_646
C14 C12 C13 O7 139.6(4) .
C10 C12 C13 O7 -34.2(6) .
C14 C12 C13 O8 -38.6(6) .
C10 C12 C13 O8 147.7(4) .
C10 C12 C14 C15 2.7(7) .
C13 C12 C14 C15 -171.2(4) .
C12 C14 C15 C16 -0.4(7) .
C14 C15 C16 C9 -1.5(7) .
C10 C9 C16 C15 1.1(7) .
C7 C9 C16 C15 -178.0(4) .
C21 N1 C17 C18 -0.6(7) .
Co1 N1 C17 C18 178.0(4) .
N1 C17 C18 C19 -0.5(8) .
C17 C18 C19 C20 1.1(9) .
C18 C19 C20 C21 -0.6(8) .
C18 C19 C20 C25 178.2(6) .
C17 N1 C21 C20 1.1(7) .
Co1 N1 C21 C20 -177.7(4) .
C17 N1 C21 C22 -179.6(4) .
Co1 N1 C21 C22 1.6(5) .
C19 C20 C21 N1 -0.5(7) .
C25 C20 C21 N1 -179.4(5) .
C19 C20 C21 C22 -179.7(5) .
C25 C20 C21 C22 1.3(7) .
C28 N2 C22 C21 -178.9(4) .
Co1 N2 C22 C21 1.5(5) .
C28 N2 C22 C23 0.6(7) .
Co1 N2 C22 C23 -179.0(4) .
N1 C21 C22 N2 -2.1(6) .
C20 C21 C22 N2 177.2(4) .
N1 C21 C22 C23 178.3(4) .
C20 C21 C22 C23 -2.3(7) .
N2 C22 C23 C26 -0.2(8) .
C21 C22 C23 C26 179.3(5) .
N2 C22 C23 C24 -177.9(5) .
C21 C22 C23 C24 1.7(7) .
C26 C23 C24 C25 -177.4(6) .
C22 C23 C24 C25 0.0(9) .
C23 C24 C25 C20 -1.0(10) .
C19 C20 C25 C24 -178.5(6) .
C21 C20 C25 C24 0.4(9) .
C22 C23 C26 C27 -0.1(9) .
C24 C23 C26 C27 177.3(6) .
C23 C26 C27 C28 0.0(9) .
C22 N2 C28 C27 -0.7(7) .
Co1 N2 C28 C27 178.9(4) .
C26 C27 C28 N2 0.4(9) .
